data_1527381
loop_
_publ_author_name
'Fujitani, S.'
'Yonezu, I.'
'Furukawa, N.'
'Saito, T.'
'Akiba, E.'
'Hayakawa, H.'
'Ono, S.'

_publ_section_title
;
 Relation berween equilibrium hydrogen pressure and lattice parameters in
 pseudobinary Zr-Mn alloy systems
;
_journal_name_full 'Journal of the Less-Common Metals'
_journal_page_first 220
_journal_page_last 230
_journal_volume 172
_journal_year 1991
_chemical_formula_sum 'Co0.4 Mn1.6 Zr'
_chemical_name_systematic '(Co0.2 Mn0.8)2 Zr'
_space_group_IT_number 194
_symmetry_space_group_name_Hall '-P 6c 2c'
_symmetry_space_group_name_H-M 'P 63/m m c'
_cell_angle_alpha 90
_cell_angle_beta 90
_cell_angle_gamma 120
_cell_formula_units_Z 4
_cell_length_a 5.0169
_cell_length_b 5.0169
_cell_length_c 8.2247
_cell_volume 179.276
_citation_journal_id_ASTM JCOMAH
_cod_data_source_file Fujitani_JCOMAH_1991_357.cif
_cod_data_source_block Co0.4Mn1.6Zr1
_cod_original_cell_volume 179.2758
_cod_original_formula_sum 'Co0.4 Mn1.6 Zr1'
_cod_database_code 1527381

loop_
_symmetry_equiv_pos_as_xyz
x,y,z
x-y,x,z+1/2
-y,x-y,z
-x,-y,z+1/2
-x+y,-x,z
y,-x+y,z+1/2
-y,-x,-z+1/2
x-y,-y,-z
x,x-y,-z+1/2
y,x,-z
-x+y,y,-z+1/2
-x,-x+y,-z
-x,-y,-z
-x+y,-x,-z-1/2
y,-x+y,-z
x,y,-z-1/2
x-y,x,-z
-y,x-y,-z-1/2
y,x,z-1/2
-x+y,y,z
-x,-x+y,z-1/2
-y,-x,z
x-y,-y,z-1/2
x,x-y,z

loop_
_atom_site_label
_atom_site_type_symbol
_atom_site_fract_x
_atom_site_fract_y
_atom_site_fract_z
_atom_site_occupancy
_atom_site_U_iso_or_equiv
Co2 Co 0.8294 0.6588 0.25 0.2 0.0
Mn1 Mn 0 0 0 0.8 0.0
Zr1 Zr 0.3333 0.6667 0.4362 1 0.0
Co1 Co 0 0 0 0.2 0.0
Mn2 Mn 0.8294 0.6588 0.25 0.8 0.0
